data_7112127
loop_
_publ_author_name
'Tyler D. Boyd'
'Ish Kumar'
'Eric E. Wagner'
'Kenton H. Whitmire'

_publ_section_title
;
 Synthesis and structural studies of the simplest bismuth(III)
 oxo-salicylate complex: [Bi4(mu3-O)2(HO-2-C6H4CO2)8].2Solv (Solv = MeCN
 or MeNO2)
;
_journal_name_full Chem.Commun.
_journal_page_first 3556
_journal_paper_doi 10.1039/C4CC00056K
_journal_volume 50
_journal_year 2014
_chemical_formula_moiety 'C56 H40 Bi4 O26, 2(C2 H3 N)'
_chemical_formula_sum 'C60 H46 Bi4 N2 O26'
_chemical_formula_weight 2046.91
_chemical_name_systematic
;
tetrakis(salicylato)dioxotetrabismuth acetonitrile solvate
;
_space_group_crystal_system triclinic
_space_group_IT_number 2
_space_group_name_Hall '-P 1'
_space_group_name_H-M_alt 'P -1'
_symmetry_space_group_name_Hall '-P 1'
_symmetry_space_group_name_H-M 'P -1'
_atom_sites_solution_hydrogens geom
_audit_creation_method SHELXL-2013
_cell_angle_alpha 69.9520(10)
_cell_angle_beta 68.4760(10)
_cell_angle_gamma 77.0260(10)
_cell_formula_units_Z 1
_cell_length_a 11.0416(9)
_cell_length_b 11.4113(10)
_cell_length_c 14.0227(12)
_cell_measurement_reflns_used 7279
_cell_measurement_temperature 298(2)
_cell_volume 1534.2(2)
_computing_molecular_graphics 'SHELXL-97 (Sheldrick, 2008)'
_computing_structure_refinement 'SHELXS-97 (Sheldrick, 2008)'
_diffrn_ambient_temperature 298(2)
_diffrn_measured_fraction_theta_full 0.998
_diffrn_measured_fraction_theta_max 0.949
_diffrn_measurement_device_type BRUKERSMART1000
_diffrn_radiation_monochromator graphite
_diffrn_radiation_type MoK\a
_diffrn_radiation_wavelength 0.71073
_diffrn_reflns_av_R_equivalents 0.0371
_diffrn_reflns_av_unetI/netI 0.0423
_diffrn_reflns_Laue_measured_fraction_full 0.998
_diffrn_reflns_Laue_measured_fraction_max 0.949
_diffrn_reflns_limit_h_max 14
_diffrn_reflns_limit_h_min -14
_diffrn_reflns_limit_k_max 15
_diffrn_reflns_limit_k_min -15
_diffrn_reflns_limit_l_max 18
_diffrn_reflns_limit_l_min -18
_diffrn_reflns_number 19036
_diffrn_reflns_point_group_measured_fraction_full 0.998
_diffrn_reflns_point_group_measured_fraction_max 0.949
_diffrn_reflns_theta_full 25.242
_diffrn_reflns_theta_max 28.341
_diffrn_reflns_theta_min 1.912
_diffrn_source 'fine-focus sealed tube'
_exptl_absorpt_coefficient_mu 11.524
_exptl_absorpt_correction_T_max 0.056
_exptl_absorpt_correction_T_min 0.044
_exptl_absorpt_correction_type multi-scan
_exptl_absorpt_process_details 'SADABS 5.1,1997'
_exptl_crystal_colour Brown
_exptl_crystal_density_diffrn 2.216
_exptl_crystal_density_meas ?
_exptl_crystal_density_method 'not measured'
_exptl_crystal_description prismatic
_exptl_crystal_F_000 960
_exptl_crystal_size_max 0.35
_exptl_crystal_size_mid 0.25
_exptl_crystal_size_min 0.25
_refine_diff_density_max 1.741
_refine_diff_density_min -1.398
_refine_diff_density_rms 0.158
_refine_ls_extinction_coef 0.00434(13)
_refine_ls_extinction_expression Fc^*^=kFc[1+0.001xFc^2^\l^3^/sin(2\q)]^-1/4^
_refine_ls_extinction_method SHELXL
_refine_ls_goodness_of_fit_ref 1.221
_refine_ls_hydrogen_treatment constr
_refine_ls_matrix_type full
_refine_ls_number_parameters 420
_refine_ls_number_reflns 7278
_refine_ls_number_restraints 0
_refine_ls_restrained_S_all 1.221
_refine_ls_R_factor_all 0.0371
_refine_ls_R_factor_gt 0.0256
_refine_ls_shift/su_max 0.002
_refine_ls_shift/su_mean 0.000
_refine_ls_structure_factor_coef Fsqd
_refine_ls_weighting_details
;
 w=1/[\s^2^(Fo^2^)]
 where P=(Fo^2^+2Fc^2^)/3
;
_refine_ls_weighting_scheme calc
_refine_ls_wR_factor_gt 0.0541
_refine_ls_wR_factor_ref 0.0573
_reflns_Friedel_coverage 0.000
_reflns_number_gt 5930
_reflns_number_total 7278
_reflns_threshold_expression 'I > 2\s(I)'
_cod_data_source_file c4cc00056k.cif
_cod_data_source_block abs
_cod_depositor_comments
;
The following automatic conversions were performed:

'_exptl_crystal_density_meas' value 'not measured' was changed to '?'
- the value is perceived as not measured.

Automatic conversion script
Id: cif_fix_values 3008 2015-01-20 13:52:24Z robertas 
;
_cod_database_code 7112127
_shelx_space_group_comment
;
The symmetry employed for this shelxl refinement is uniquely defined
by the following loop, which should always be used as a source of
symmetry information in preference to the above space-group names.
They are only intended as comments.
;
_shelxl_version_number 2013-2

loop_
_space_group_symop_operation_xyz
'x, y, z'
'-x, -y, -z'

loop_
_atom_site_label
_atom_site_type_symbol
_atom_site_fract_x
_atom_site_fract_y
_atom_site_fract_z
_atom_site_U_iso_or_equiv
_atom_site_adp_type
_atom_site_occupancy
_atom_site_site_symmetry_order
_atom_site_calc_flag
_atom_site_refinement_flags_posn
_atom_site_refinement_flags_adp
Bi1 Bi 0.79765(2) 0.86917(2) 0.01423(2) 0.02379(6) Uani 1 1 d . .
Bi2 Bi 0.44921(2) 0.98611(2) 0.13987(2) 0.02530(6) Uani 1 1 d . .
O1 O 0.6117(2) 0.9341(3) -0.0014(2) 0.0257(6) Uani 1 1 d . .
O111 O -0.0807(3) 0.8537(3) 0.1875(3) 0.0547(10) Uani 1 1 d . .
H111 H -0.0238 0.8974 0.1430 0.082 Uiso 1 1 calc R U
O112 O 0.3004(3) 0.8330(3) 0.1855(3) 0.0462(9) Uani 1 1 d . .
O113 O 0.1327(3) 0.9456(3) 0.1315(2) 0.0388(7) Uani 1 1 d . .
O121 O 0.9079(3) 1.1627(3) 0.0683(3) 0.0454(9) Uani 1 1 d . .
H121 H 0.8589 1.1074 0.0961 0.068 Uiso 1 1 calc R U
O122 O 0.7064(3) 1.0575(3) 0.1056(2) 0.0344(7) Uani 1 1 d . .
O123 O 0.5276(3) 1.1764(3) 0.0766(3) 0.0386(8) Uani 1 1 d . .
O131 O 0.4681(4) 0.6659(4) 0.3867(3) 0.0686(12) Uani 1 1 d . .
H131 H 0.5125 0.7215 0.3428 0.103 Uiso 1 1 calc R U
O132 O 0.6281(3) 0.7758(3) 0.2024(2) 0.0363(7) Uani 1 1 d . .
O133 O 0.7318(3) 0.6694(3) 0.0854(2) 0.0385(7) Uani 1 1 d . .
O141 O 0.8111(4) 0.8814(5) -0.4240(3) 0.0753(14) Uani 1 1 d . .
H141 H 0.7588 0.8986 -0.3702 0.113 Uiso 1 1 calc R U
O142 O 0.8713(3) 0.7976(3) -0.1292(2) 0.0340(7) Uani 1 1 d . .
O143 O 0.7420(3) 0.9000(3) -0.2292(3) 0.0454(9) Uani 1 1 d . .
N1 N 0.4770(6) 0.9893(7) 0.3472(5) 0.091(2) Uani 1 1 d . .
C1 C 0.5719(6) 0.9854(6) 0.3608(4) 0.0589(16) Uani 1 1 d . .
C2 C 0.6936(6) 0.9825(8) 0.3758(6) 0.098(3) Uani 1 1 d . .
H2A H 0.7317 0.8971 0.3958 0.148 Uiso 1 1 calc R U
H2B H 0.6790 1.0201 0.4313 0.148 Uiso 1 1 calc R U
H2C H 0.7521 1.0285 0.3103 0.148 Uiso 1 1 calc R U
C111 C 0.1053(4) 0.7389(4) 0.2441(3) 0.0312(9) Uani 1 1 d . .
C112 C -0.0241(4) 0.7486(5) 0.2451(4) 0.0388(11) Uani 1 1 d . .
C113 C -0.0950(5) 0.6469(6) 0.3041(4) 0.0595(16) Uani 1 1 d . .
H11A H -0.1808 0.6528 0.3051 0.071 Uiso 1 1 calc R U
C114 C -0.0414(6) 0.5387(6) 0.3606(5) 0.0651(17) Uani 1 1 d . .
H11B H -0.0908 0.4716 0.4000 0.078 Uiso 1 1 calc R U
C115 C 0.0849(6) 0.5281(5) 0.3597(4) 0.0589(15) Uani 1 1 d . .
H11C H 0.1215 0.4539 0.3982 0.071 Uiso 1 1 calc R U
C116 C 0.1567(5) 0.6265(5) 0.3023(4) 0.0436(12) Uani 1 1 d . .
H11D H 0.2426 0.6183 0.3020 0.052 Uiso 1 1 calc R U
C117 C 0.1864(4) 0.8452(4) 0.1836(3) 0.0300(9) Uani 1 1 d . .
C121 C 0.7170(4) 1.2761(4) 0.0187(3) 0.0299(9) Uani 1 1 d . .
C122 C 0.8448(4) 1.2711(4) 0.0206(4) 0.0331(10) Uani 1 1 d . .
C123 C 0.9073(5) 1.3790(5) -0.0264(5) 0.0499(14) Uani 1 1 d . .
H12A H 0.9904 1.3769 -0.0231 0.060 Uiso 1 1 calc R U
C124 C 0.8485(5) 1.4877(5) -0.0772(4) 0.0532(14) Uani 1 1 d . .
H12B H 0.8927 1.5588 -0.1091 0.064 Uiso 1 1 calc R U
C125 C 0.7248(6) 1.4950(5) -0.0824(5) 0.0535(14) Uani 1 1 d . .
H12C H 0.6858 1.5700 -0.1179 0.064 Uiso 1 1 calc R U
C126 C 0.6597(5) 1.3893(5) -0.0342(4) 0.0431(12) Uani 1 1 d . .
H12D H 0.5759 1.3936 -0.0372 0.052 Uiso 1 1 calc R U
C127 C 0.6472(4) 1.1643(4) 0.0692(3) 0.0287(9) Uani 1 1 d . .
C131 C 0.5758(4) 0.5673(4) 0.2462(4) 0.0382(11) Uani 1 1 d . .
C132 C 0.4902(5) 0.5687(5) 0.3463(4) 0.0464(12) Uani 1 1 d . .
C133 C 0.4195(5) 0.4664(7) 0.4111(5) 0.0687(19) Uani 1 1 d . .
H13A H 0.3621 0.4663 0.4789 0.082 Uiso 1 1 calc R U
C134 C 0.4365(6) 0.3660(7) 0.3728(6) 0.078(2) Uani 1 1 d . .
H13B H 0.3891 0.2982 0.4153 0.094 Uiso 1 1 calc R U
C135 C 0.5215(7) 0.3635(6) 0.2737(5) 0.0750(19) Uani 1 1 d . .
H13C H 0.5314 0.2947 0.2493 0.090 Uiso 1 1 calc R U
C136 C 0.5925(6) 0.4637(5) 0.2100(5) 0.0564(15) Uani 1 1 d . .
H13D H 0.6514 0.4618 0.1430 0.068 Uiso 1 1 calc R U
C137 C 0.6485(4) 0.6755(4) 0.1751(4) 0.0320(10) Uani 1 1 d . .
C141 C 0.9530(4) 0.8140(4) -0.3136(3) 0.0316(10) Uani 1 1 d . .
C142 C 0.9291(5) 0.8400(5) -0.4101(4) 0.0448(12) Uani 1 1 d . .
C143 C 1.0304(6) 0.8214(6) -0.4999(4) 0.0625(16) Uani 1 1 d . .
H14A H 1.0146 0.8390 -0.5644 0.075 Uiso 1 1 calc R U
C144 C 1.1539(6) 0.7769(6) -0.4932(5) 0.0643(17) Uani 1 1 d . .
H14B H 1.2213 0.7646 -0.5537 0.077 Uiso 1 1 calc R U
C145 C 1.1807(5) 0.7501(6) -0.3990(5) 0.0599(16) Uani 1 1 d . .
H14C H 1.2653 0.7210 -0.3961 0.072 Uiso 1 1 calc R U
C146 C 1.0798(4) 0.7672(5) -0.3085(4) 0.0447(12) Uani 1 1 d . .
H14D H 1.0965 0.7474 -0.2440 0.054 Uiso 1 1 calc R U
C147 C 0.8483(4) 0.8378(4) -0.2176(3) 0.0295(9) Uani 1 1 d . .

loop_
_atom_site_aniso_label
_atom_site_aniso_U_11
_atom_site_aniso_U_22
_atom_site_aniso_U_33
_atom_site_aniso_U_23
_atom_site_aniso_U_13
_atom_site_aniso_U_12
Bi1 0.01705(8) 0.02545(9) 0.02999(9) -0.00702(7) -0.01100(7) 0.00007(6)
Bi2 0.01822(8) 0.03218(10) 0.02907(9) -0.01077(7) -0.01123(7) -0.00022(6)
O1 0.0162(13) 0.0321(16) 0.0323(15) -0.0101(13) -0.0149(12) 0.0044(11)
O111 0.0356(18) 0.063(2) 0.056(2) 0.0111(19) -0.0258(17) -0.0128(17)
O112 0.0392(19) 0.040(2) 0.061(2) 0.0022(17) -0.0267(17) -0.0151(15)
O113 0.0350(17) 0.0304(17) 0.0433(18) 0.0027(14) -0.0155(15) -0.0048(14)
O121 0.0330(17) 0.0349(19) 0.077(3) -0.0169(18) -0.0305(18) 0.0025(14)
O122 0.0373(17) 0.0311(17) 0.0409(17) -0.0101(14) -0.0179(14) -0.0066(14)
O123 0.0259(15) 0.0350(18) 0.063(2) -0.0174(16) -0.0206(15) -0.0023(13)
O131 0.060(3) 0.086(3) 0.039(2) -0.012(2) -0.0023(19) -0.002(2)
O132 0.0374(17) 0.0331(18) 0.0406(18) -0.0116(15) -0.0152(15) -0.0017(14)
O133 0.0414(18) 0.0288(17) 0.0406(18) -0.0106(14) -0.0037(15) -0.0097(14)
O141 0.061(3) 0.113(4) 0.055(3) -0.042(3) -0.030(2) 0.032(3)
O142 0.0348(16) 0.0375(18) 0.0327(16) -0.0133(14) -0.0138(14) 0.0005(14)
O143 0.0314(17) 0.069(2) 0.0415(19) -0.0312(18) -0.0160(15) 0.0160(16)
N1 0.070(4) 0.148(6) 0.072(4) -0.047(4) -0.033(3) -0.004(4)
C1 0.063(4) 0.074(4) 0.041(3) -0.020(3) -0.021(3) 0.002(3)
C2 0.067(4) 0.161(8) 0.074(5) -0.028(5) -0.033(4) -0.015(5)
C111 0.034(2) 0.032(2) 0.028(2) -0.0032(19) -0.0127(19) -0.0082(19)
C112 0.039(3) 0.047(3) 0.035(3) -0.006(2) -0.017(2) -0.013(2)
C113 0.045(3) 0.079(4) 0.053(3) 0.003(3) -0.016(3) -0.037(3)
C114 0.073(4) 0.061(4) 0.058(4) 0.009(3) -0.021(3) -0.041(3)
C115 0.069(4) 0.040(3) 0.059(4) 0.009(3) -0.026(3) -0.016(3)
C116 0.041(3) 0.038(3) 0.049(3) -0.001(2) -0.020(2) -0.007(2)
C117 0.035(2) 0.030(2) 0.030(2) -0.0098(19) -0.0156(19) -0.0011(19)
C121 0.024(2) 0.029(2) 0.040(2) -0.014(2) -0.0137(19) 0.0014(17)
C122 0.032(2) 0.028(2) 0.044(3) -0.018(2) -0.010(2) -0.0015(18)
C123 0.035(3) 0.046(3) 0.076(4) -0.030(3) -0.011(3) -0.009(2)
C124 0.050(3) 0.032(3) 0.069(4) -0.017(3) -0.002(3) -0.014(2)
C125 0.064(4) 0.029(3) 0.064(4) -0.009(3) -0.023(3) -0.001(3)
C126 0.040(3) 0.037(3) 0.058(3) -0.013(2) -0.026(2) 0.001(2)
C127 0.026(2) 0.030(2) 0.036(2) -0.0163(19) -0.0106(18) -0.0028(17)
C131 0.033(2) 0.039(3) 0.038(3) -0.001(2) -0.015(2) -0.007(2)
C132 0.036(3) 0.053(3) 0.042(3) 0.000(3) -0.018(2) -0.001(2)
C133 0.042(3) 0.080(5) 0.051(4) 0.018(3) -0.010(3) -0.011(3)
C134 0.074(5) 0.064(5) 0.078(5) 0.024(4) -0.029(4) -0.034(4)
C135 0.103(5) 0.058(4) 0.071(4) -0.003(3) -0.034(4) -0.034(4)
C136 0.066(4) 0.042(3) 0.055(3) 0.000(3) -0.015(3) -0.022(3)
C137 0.032(2) 0.031(2) 0.037(2) -0.005(2) -0.019(2) -0.0024(19)
C141 0.029(2) 0.031(2) 0.033(2) -0.0111(19) -0.0067(19) -0.0016(18)
C142 0.044(3) 0.047(3) 0.041(3) -0.017(2) -0.011(2) 0.003(2)
C143 0.070(4) 0.075(4) 0.032(3) -0.021(3) -0.004(3) 0.001(3)
C144 0.052(4) 0.068(4) 0.056(4) -0.029(3) 0.012(3) -0.006(3)
C145 0.025(3) 0.070(4) 0.079(4) -0.033(4) -0.003(3) 0.000(3)
C146 0.028(2) 0.055(3) 0.053(3) -0.024(3) -0.009(2) -0.001(2)
C147 0.025(2) 0.029(2) 0.035(2) -0.0122(19) -0.0068(19) -0.0043(18)

loop_
_atom_type_symbol
_atom_type_description
_atom_type_scat_dispersion_real
_atom_type_scat_dispersion_imag
_atom_type_scat_source
C C 0.0033 0.0016 'International Tables Vol C Tables 4.2.6.8 and 6.1.1.4'
H H 0.0000 0.0000 'International Tables Vol C Tables 4.2.6.8 and 6.1.1.4'
O O 0.0106 0.0060 'International Tables Vol C Tables 4.2.6.8 and 6.1.1.4'
Bi Bi -4.1077 10.2566 'International Tables Vol C Tables 4.2.6.8 and 6.1.1.4'
N N 0.0061 0.0033 'International Tables Vol C Tables 4.2.6.8 and 6.1.1.4'

loop_
_geom_angle_atom_site_label_1
_geom_angle_atom_site_label_2
_geom_angle_atom_site_label_3
_geom_angle
_geom_angle_site_symmetry_1
_geom_angle_site_symmetry_3
O1 Bi1 O142 93.96(10) . .
O1 Bi1 O133 87.07(11) . .
O142 Bi1 O133 77.67(11) . .
O1 Bi1 O113 85.58(10) . 2_675
O142 Bi1 O113 77.27(11) . 2_675
O133 Bi1 O113 153.28(11) . 2_675
O1 Bi1 O132 73.42(10) . .
O142 Bi1 O132 128.21(10) . .
O133 Bi1 O132 52.25(10) . .
O113 Bi1 O132 147.08(9) 2_675 .
O1 Bi1 O122 74.47(9) . .
O142 Bi1 O122 151.49(10) . .
O133 Bi1 O122 126.37(10) . .
O113 Bi1 O122 75.94(10) 2_675 .
O132 Bi1 O122 74.17(9) . .
O1 Bi1 C137 78.72(11) . .
O142 Bi1 C137 102.57(12) . .
O133 Bi1 C137 25.80(11) . .
O113 Bi1 C137 164.27(11) 2_675 .
O132 Bi1 C137 26.46(10) . .
O122 Bi1 C137 100.57(11) . .
O1 Bi2 O123 79.95(11) 2_675 .
O1 Bi2 O1 71.46(10) 2_675 .
O123 Bi2 O1 86.98(10) . .
O1 Bi2 O143 87.00(10) 2_675 2_675
O123 Bi2 O143 82.30(12) . 2_675
O1 Bi2 O143 157.35(10) . 2_675
O1 Bi2 O112 83.60(11) 2_675 .
O123 Bi2 O112 158.89(11) . .
O1 Bi2 O112 100.27(11) . .
O143 Bi2 O112 83.72(12) 2_675 .
O1 Bi2 N1 153.81(15) 2_675 .
O123 Bi2 N1 82.58(16) . .
O1 Bi2 N1 126.97(13) . .
O143 Bi2 N1 71.38(14) 2_675 .
O112 Bi2 N1 107.74(15) . .
O1 Bi2 Bi2 37.21(7) 2_675 2_675
O123 Bi2 Bi2 82.11(8) . 2_675
O1 Bi2 Bi2 34.26(6) . 2_675
O143 Bi2 Bi2 123.88(8) 2_675 2_675
O112 Bi2 Bi2 92.73(8) . 2_675
N1 Bi2 Bi2 156.39(12) . 2_675
Bi1 O1 Bi2 130.93(13) . 2_675
Bi1 O1 Bi2 117.87(11) . .
Bi2 O1 Bi2 108.54(10) 2_675 .
C112 O111 H111 109.5 . .
C117 O112 Bi2 131.8(3) . .
C117 O113 Bi1 137.5(3) . 2_675
C122 O121 H121 109.5 . .
C127 O122 Bi1 127.1(3) . .
C127 O123 Bi2 111.4(3) . .
C132 O131 H131 109.5 . .
C137 O132 Bi1 86.6(3) . .
C137 O133 Bi1 101.6(3) . .
C142 O141 H141 109.5 . .
C147 O142 Bi1 131.9(3) . .
C147 O143 Bi2 141.1(3) . 2_675
C1 N1 Bi2 125.3(5) . .
N1 C1 C2 178.7(8) . .
C1 C2 H2A 109.5 . .
C1 C2 H2B 109.5 . .
H2A C2 H2B 109.5 . .
C1 C2 H2C 109.5 . .
H2A C2 H2C 109.5 . .
H2B C2 H2C 109.5 . .
C116 C111 C112 118.0(4) . .
C116 C111 C117 120.2(4) . .
C112 C111 C117 121.8(4) . .
O111 C112 C113 119.1(4) . .
O111 C112 C111 121.9(4) . .
C113 C112 C111 119.0(5) . .
C114 C113 C112 121.2(5) . .
C114 C113 H11A 119.4 . .
C112 C113 H11A 119.4 . .
C113 C114 C115 120.2(5) . .
C113 C114 H11B 119.9 . .
C115 C114 H11B 119.9 . .
C116 C115 C114 119.8(5) . .
C116 C115 H11C 120.1 . .
C114 C115 H11C 120.1 . .
C115 C116 C111 121.7(5) . .
C115 C116 H11D 119.1 . .
C111 C116 H11D 119.1 . .
O112 C117 O113 123.6(4) . .
O112 C117 C111 119.7(4) . .
O113 C117 C111 116.6(4) . .
C126 C121 C122 118.4(4) . .
C126 C121 C127 120.8(4) . .
C122 C121 C127 120.8(4) . .
O121 C122 C123 119.2(4) . .
O121 C122 C121 121.5(4) . .
C123 C122 C121 119.3(4) . .
C124 C123 C122 120.7(5) . .
C124 C123 H12A 119.7 . .
C122 C123 H12A 119.7 . .
C123 C124 C125 121.4(5) . .
C123 C124 H12B 119.3 . .
C125 C124 H12B 119.3 . .
C124 C125 C126 118.9(5) . .
C124 C125 H12C 120.5 . .
C126 C125 H12C 120.5 . .
C125 C126 C121 121.2(5) . .
C125 C126 H12D 119.4 . .
C121 C126 H12D 119.4 . .
O123 C127 O122 121.2(4) . .
O123 C127 C121 118.5(4) . .
O122 C127 C121 120.3(4) . .
C132 C131 C136 119.9(5) . .
C132 C131 C137 121.1(5) . .
C136 C131 C137 119.0(4) . .
O131 C132 C131 123.4(5) . .
O131 C132 C133 116.6(5) . .
C131 C132 C133 120.0(6) . .
C134 C133 C132 118.9(6) . .
C134 C133 H13A 120.5 . .
C132 C133 H13A 120.5 . .
C135 C134 C133 121.5(6) . .
C135 C134 H13B 119.2 . .
C133 C134 H13B 119.2 . .
C134 C135 C136 119.7(6) . .
C134 C135 H13C 120.1 . .
C136 C135 H13C 120.1 . .
C135 C136 C131 119.9(6) . .
C135 C136 H13D 120.0 . .
C131 C136 H13D 120.0 . .
O133 C137 O132 119.5(4) . .
O133 C137 C131 119.9(4) . .
O132 C137 C131 120.7(4) . .
O133 C137 Bi1 52.6(2) . .
O132 C137 Bi1 67.0(2) . .
C131 C137 Bi1 172.0(3) . .
C142 C141 C146 119.0(4) . .
C142 C141 C147 121.4(4) . .
C146 C141 C147 119.5(4) . .
O141 C142 C143 115.3(5) . .
O141 C142 C141 124.5(4) . .
C143 C142 C141 120.1(5) . .
C144 C143 C142 119.7(5) . .
C144 C143 H14A 120.2 . .
C142 C143 H14A 120.2 . .
C143 C144 C145 121.6(5) . .
C143 C144 H14B 119.2 . .
C145 C144 H14B 119.2 . .
C144 C145 C146 119.1(5) . .
C144 C145 H14C 120.4 . .
C146 C145 H14C 120.4 . .
C145 C146 C141 120.4(5) . .
C145 C146 H14D 119.8 . .
C141 C146 H14D 119.8 . .
O143 C147 O142 123.7(4) . .
O143 C147 C141 118.0(4) . .
O142 C147 C141 118.3(4) . .

loop_
_geom_bond_atom_site_label_1
_geom_bond_atom_site_label_2
_geom_bond_distance
_geom_bond_site_symmetry_2
Bi1 O1 2.086(2) .
Bi1 O142 2.236(3) .
Bi1 O133 2.318(3) .
Bi1 O113 2.419(3) 2_675
Bi1 O132 2.636(3) .
Bi1 O122 2.691(3) .
Bi1 C137 2.859(4) .
Bi2 O1 2.126(3) 2_675
Bi2 O123 2.282(3) .
Bi2 O1 2.284(3) .
Bi2 O143 2.379(3) 2_675
Bi2 O112 2.431(3) .
Bi2 N1 3.047(5) .
Bi2 Bi2 3.5811(4) 2_675
O1 Bi2 2.126(3) 2_675
O111 C112 1.360(5) .
O111 H111 0.8200 .
O112 C117 1.245(5) .
O113 C117 1.279(5) .
O113 Bi1 2.419(3) 2_675
O121 C122 1.361(5) .
O121 H121 0.8200 .
O122 C127 1.278(5) .
O123 C127 1.265(5) .
O131 C132 1.348(6) .
O131 H131 0.8200 .
O132 C137 1.276(5) .
O133 C137 1.271(5) .
O141 C142 1.344(6) .
O141 H141 0.8200 .
O142 C147 1.265(5) .
O143 C147 1.263(5) .
O143 Bi2 2.379(3) 2_675
N1 C1 1.121(7) .
C1 C2 1.426(8) .
C2 H2A 0.9600 .
C2 H2B 0.9600 .
C2 H2C 0.9600 .
C111 C116 1.389(6) .
C111 C112 1.404(6) .
C111 C117 1.489(6) .
C112 C113 1.385(7) .
C113 C114 1.359(8) .
C113 H11A 0.9300 .
C114 C115 1.368(8) .
C114 H11B 0.9300 .
C115 C116 1.360(7) .
C115 H11C 0.9300 .
C116 H11D 0.9300 .
C121 C126 1.393(6) .
C121 C122 1.409(6) .
C121 C127 1.465(6) .
C122 C123 1.385(6) .
C123 C124 1.355(7) .
C123 H12A 0.9300 .
C124 C125 1.377(7) .
C124 H12B 0.9300 .
C125 C126 1.380(7) .
C125 H12C 0.9300 .
C126 H12D 0.9300 .
C131 C132 1.378(7) .
C131 C136 1.390(7) .
C131 C137 1.475(6) .
C132 C133 1.400(8) .
C133 C134 1.373(9) .
C133 H13A 0.9300 .
C134 C135 1.368(9) .
C134 H13B 0.9300 .
C135 C136 1.381(8) .
C135 H13C 0.9300 .
C136 H13D 0.9300 .
C141 C142 1.393(6) .
C141 C146 1.401(6) .
C141 C147 1.480(6) .
C142 C143 1.389(7) .
C143 C144 1.370(8) .
C143 H14A 0.9300 .
C144 C145 1.376(8) .
C144 H14B 0.9300 .
C145 C146 1.388(7) .
C145 H14C 0.9300 .
C146 H14D 0.9300 .
